data_7130590
loop_
_publ_author_name
'Sen, Nilanjana'
'Gothe, Prachi'
'Sarkar, Pallavi'
'Das, Shubhajit'
'Tothadi, Srinu'
'Pati, Swapan K.'
'Khan, Shabana'

_publ_section_title
;
 Donor free stibenium cation as efficient cyanosilylation catalyst
;
_journal_name_full 'Chemical Communications'
_journal_paper_doi 10.1039/D2CC03158B
_journal_year 2022
_chemical_formula_moiety 'C16 H26 Cl N2 Sb'
_chemical_formula_sum 'C16 H26 Cl N2 Sb'
_chemical_formula_weight 403.59
_space_group_crystal_system monoclinic
_space_group_IT_number 14
_space_group_name_Hall '-P 2ybc'
_space_group_name_H-M_alt 'P 1 21/c 1'
_atom_sites_solution_hydrogens geom
_audit_creation_date 2022-07-13
_audit_creation_method
;
Olex2 1.2
(compiled 2018.05.29 svn.r3508 for OlexSys, GUI svn.r5506)
;
_audit_update_record
;
2022-08-01 deposited with the CCDC.	2022-08-17 downloaded from the CCDC.
;
_cell_angle_alpha 90
_cell_angle_beta 98.154(3)
_cell_angle_gamma 90
_cell_formula_units_Z 12
_cell_length_a 28.428(3)
_cell_length_b 11.5247(12)
_cell_length_c 16.1500(18)
_cell_measurement_reflns_used 9200
_cell_measurement_temperature 150(2)
_cell_measurement_theta_max 28.31
_cell_measurement_theta_min 2.24
_cell_volume 5237.6(10)
_computing_cell_refinement 'Bruker SAINT'
_computing_data_collection 'Bruker APEX2'
_computing_data_reduction 'Bruker SAINT'
_computing_molecular_graphics 'Olex2 (Dolomanov et al., 2009)'
_computing_publication_material 'Olex2 (Dolomanov et al., 2009)'
_computing_structure_refinement 'ShelXL (Sheldrick, 2015)'
_computing_structure_solution 'SHELXS-97 (Sheldrick 2008)'
_diffrn_ambient_temperature 150
_diffrn_measured_fraction_theta_full 0.996
_diffrn_measured_fraction_theta_max 0.996
_diffrn_measurement_device_type 'Bruker APEX-II CCD'
_diffrn_measurement_method '\f and \w scans'
_diffrn_radiation_type MoK\a
_diffrn_radiation_wavelength 0.71073
_diffrn_reflns_av_R_equivalents 0.0589
_diffrn_reflns_av_unetI/netI 0.0193
_diffrn_reflns_Laue_measured_fraction_full 0.996
_diffrn_reflns_Laue_measured_fraction_max 0.996
_diffrn_reflns_limit_h_max 33
_diffrn_reflns_limit_h_min -33
_diffrn_reflns_limit_k_max 13
_diffrn_reflns_limit_k_min -13
_diffrn_reflns_limit_l_max 19
_diffrn_reflns_limit_l_min -19
_diffrn_reflns_number 192266
_diffrn_reflns_point_group_measured_fraction_full 0.996
_diffrn_reflns_point_group_measured_fraction_max 0.996
_diffrn_reflns_theta_full 25.000
_diffrn_reflns_theta_max 25.000
_diffrn_reflns_theta_min 1.909
_diffrn_standards_number 0
_exptl_absorpt_coefficient_mu 1.727
_exptl_absorpt_correction_T_max 0.7457
_exptl_absorpt_correction_T_min 0.6175
_exptl_absorpt_correction_type multi-scan
_exptl_absorpt_process_details
'SADABS-2016/2 (Bruker,2016/2) was used for absorption correction. wR2(int) was 0.1390 before and 0.0872 after correction. The Ratio of minimum to maximum transmission is 0.8281. The \l/2 correction factor is Not present.'
_exptl_crystal_colour orange
_exptl_crystal_colour_primary orange
_exptl_crystal_density_diffrn 1.535
_exptl_crystal_description hexagonal
_exptl_crystal_F_000 2448
_exptl_crystal_size_max 0.13
_exptl_crystal_size_mid 0.12
_exptl_crystal_size_min 0.05
_refine_diff_density_max 0.960
_refine_diff_density_min -0.495
_refine_diff_density_rms 0.080
_refine_ls_extinction_coef 0.00045(2)
_refine_ls_extinction_expression Fc^*^=kFc[1+0.001xFc^2^\l^3^/sin(2\q)]^-1/4^
_refine_ls_extinction_method 'SHELXL-2018/3 (Sheldrick 2018)'
_refine_ls_goodness_of_fit_ref 1.167
_refine_ls_hydrogen_treatment constr
_refine_ls_matrix_type full
_refine_ls_number_parameters 560
_refine_ls_number_reflns 9198
_refine_ls_number_restraints 0
_refine_ls_restrained_S_all 1.167
_refine_ls_R_factor_all 0.0325
_refine_ls_R_factor_gt 0.0264
_refine_ls_shift/su_max 0.002
_refine_ls_shift/su_mean 0.000
_refine_ls_structure_factor_coef Fsqd
_refine_ls_weighting_details 'w=1/[\s^2^(Fo^2^)+(0.0058P)^2^+13.8269P] where P=(Fo^2^+2Fc^2^)/3'
_refine_ls_weighting_scheme calc
_refine_ls_wR_factor_gt 0.0508
_refine_ls_wR_factor_ref 0.0526
_reflns_Friedel_coverage 0.000
_reflns_number_gt 8282
_reflns_number_total 9198
_reflns_threshold_expression 'I > 2\s(I)'
_cod_data_source_file d2cc03158b2.cif
_cod_data_source_block a1_a
_cod_database_code 7130590
_shelx_shelxl_version_number 2018/3
_shelx_space_group_comment
;
The symmetry employed for this shelxl refinement is uniquely defined
by the following loop, which should always be used as a source of
symmetry information in preference to the above space-group names.
They are only intended as comments.
;
_shelx_estimated_absorpt_t_max 0.919
_shelx_estimated_absorpt_t_min 0.807
_olex2_refinement_description
;
1. Fixed Uiso
 At 1.2 times of:
  All C(H) groups, All C(H,H) groups
 At 1.5 times of:
  All C(H,H,H) groups
2.a Secondary CH2 refined with riding coordinates:
 C5(H5A,H5B), C36(H36A,H36B), C21(H21A,H21B), C20(H20A,H20B), C4(H4A,H4B),
 C37(H37A,H37B)
2.b Aromatic/amide H refined with riding coordinates:
 C30(H30), C29(H29), C14(H14), C28(H28), C13(H13), C12(H12), C46(H46),
 C11(H11), C27(H27), C47(H47), C45(H45), C44(H44)
2.c Idealised Me refined as rotating group:
 C8(H8A,H8B,H8C), C9(H9A,H9B,H9C), C40(H40A,H40B,H40C), C32(H32A,H32B,H32C),
 C25(H25A,H25B,H25C), C7(H7A,H7B,H7C), C16(H16A,H16B,H16C), C24(H24A,H24B,H24C),
  C34(H34A,H34B,H34C), C17(H17A,H17B,H17C), C19(H19A,H19B,H19C), C1(H1A,H1B,
 H1C), C3(H3A,H3B,H3C), C41(H41A,H41B,H41C), C23(H23A,H23B,H23C), C39(H39A,H39B,
 H39C), C2(H2A,H2B,H2C), C33(H33A,H33B,H33C)
;
_olex2_submission_special_instructions 'No special instructions were received'

loop_
_space_group_symop_operation_xyz
'x, y, z'
'-x, y+1/2, -z+1/2'
'-x, -y, -z'
'x, -y-1/2, z-1/2'

loop_
_atom_site_label
_atom_site_type_symbol
_atom_site_fract_x
_atom_site_fract_y
_atom_site_fract_z
_atom_site_U_iso_or_equiv
_atom_site_adp_type
_atom_site_occupancy
_atom_site_site_symmetry_order
_atom_site_calc_flag
_atom_site_refinement_flags_posn
_atom_site_refinement_flags_adp
_atom_site_refinement_flags_occupancy
_atom_site_disorder_assembly
_atom_site_disorder_group
Sb1 Sb 0.79644(2) 0.87515(2) 0.41808(2) 0.00935(6) Uani 1 1 d . . . . .
Sb2 Sb 0.79379(2) 0.37535(2) 0.47646(2) 0.01014(6) Uani 1 1 d . . . . .
Sb3 Sb 0.50430(2) 0.35495(2) 0.23651(2) 0.01404(6) Uani 1 1 d . . . . .
Cl2 Cl 0.78696(3) 0.59538(7) 0.49336(5) 0.01636(16) Uani 1 1 d . . . . .
Cl1 Cl 0.78542(3) 1.09446(7) 0.39617(5) 0.01720(17) Uani 1 1 d . . . . .
Cl3 Cl 0.54432(3) 0.22404(8) 0.14782(6) 0.0292(2) Uani 1 1 d . . . . .
N3 N 0.80071(9) 0.3484(2) 0.59932(15) 0.0112(5) Uani 1 1 d . . . . .
N1 N 0.86676(8) 0.8587(2) 0.43409(15) 0.0092(5) Uani 1 1 d . . . . .
N2 N 0.80487(8) 0.8499(2) 0.29904(15) 0.0100(5) Uani 1 1 d . . . . .
N5 N 0.55509(9) 0.4772(2) 0.25173(16) 0.0125(5) Uani 1 1 d . . . . .
N4 N 0.86415(8) 0.3581(2) 0.49723(15) 0.0101(5) Uani 1 1 d . . . . .
N6 N 0.47475(9) 0.4693(2) 0.15061(16) 0.0133(6) Uani 1 1 d . . . . .
C30 C 0.93040(11) 0.3532(3) 0.61517(19) 0.0118(6) Uani 1 1 d . . . . .
H30 H 0.953728 0.353123 0.578466 0.014 Uiso 1 1 calc R . . . .
C31 C 0.88256(10) 0.3549(2) 0.58262(18) 0.0095(6) Uani 1 1 d . . . . .
C29 C 0.94438(11) 0.3515(3) 0.70091(19) 0.0132(6) Uani 1 1 d . . . . .
H29 H 0.977219 0.350058 0.722676 0.016 Uiso 1 1 calc R . . . .
C14 C 0.93439(10) 0.8517(2) 0.35199(19) 0.0109(6) Uani 1 1 d . . . . .
H14 H 0.957317 0.851783 0.400885 0.013 Uiso 1 1 calc R . . . .
C8 C 0.72052(11) 0.6853(3) 0.2728(2) 0.0168(7) Uani 1 1 d . . . . .
H8A H 0.698971 0.738013 0.296645 0.025 Uiso 1 1 calc GR . . . .
H8B H 0.746878 0.663897 0.315936 0.025 Uiso 1 1 calc GR . . . .
H8C H 0.703176 0.615255 0.251961 0.025 Uiso 1 1 calc GR . . . .
C9 C 0.69931(11) 0.7783(3) 0.1324(2) 0.0178(7) Uani 1 1 d . . . . .
H9A H 0.681910 0.708162 0.111975 0.027 Uiso 1 1 calc GR . . . .
H9B H 0.712223 0.815835 0.085994 0.027 Uiso 1 1 calc GR . . . .
H9C H 0.677716 0.831896 0.155306 0.027 Uiso 1 1 calc GR . . . .
C5 C 0.76513(10) 0.8601(3) 0.23037(18) 0.0102(6) Uani 1 1 d . . . . .
H5A H 0.777181 0.896527 0.181991 0.012 Uiso 1 1 calc R . . . .
H5B H 0.741183 0.913288 0.248411 0.012 Uiso 1 1 calc R . . . .
C28 C 0.91069(11) 0.3519(3) 0.75508(19) 0.0143(7) Uani 1 1 d . . . . .
H28 H 0.920579 0.353075 0.813781 0.017 Uiso 1 1 calc R . . . .
C22 C 0.73581(11) 0.2426(3) 0.66396(19) 0.0134(7) Uani 1 1 d . . . . .
C13 C 0.94890(11) 0.8487(3) 0.27363(19) 0.0138(7) Uani 1 1 d . . . . .
H13 H 0.981849 0.845804 0.269192 0.017 Uiso 1 1 calc R . . . .
C6 C 0.74003(10) 0.7456(3) 0.20071(19) 0.0117(6) Uani 1 1 d . . . . .
C26 C 0.84792(10) 0.3508(2) 0.63788(18) 0.0098(6) Uani 1 1 d . . . . .
C12 C 0.91594(11) 0.8499(3) 0.20173(19) 0.0129(6) Uani 1 1 d . . . . .
H12 H 0.926404 0.850703 0.148415 0.016 Uiso 1 1 calc R . . . .
C10 C 0.85235(10) 0.8511(2) 0.28548(18) 0.0086(6) Uani 1 1 d . . . . .
C36 C 0.60094(11) 0.4550(3) 0.3032(2) 0.0140(7) Uani 1 1 d . . . . .
H36A H 0.626197 0.491178 0.275548 0.017 Uiso 1 1 calc R . . . .
H36B H 0.606631 0.370230 0.304592 0.017 Uiso 1 1 calc R . . . .
C40 C 0.34340(11) 0.4490(3) 0.0602(2) 0.0226(8) Uani 1 1 d . . . . .
H40A H 0.340797 0.364920 0.067167 0.034 Uiso 1 1 calc GR . . . .
H40B H 0.348795 0.466221 0.002836 0.034 Uiso 1 1 calc GR . . . .
H40C H 0.313915 0.486383 0.071060 0.034 Uiso 1 1 calc GR . . . .
C46 C 0.57138(11) 0.7321(3) 0.11586(19) 0.0140(7) Uani 1 1 d . . . . .
H46 H 0.593816 0.791213 0.109000 0.017 Uiso 1 1 calc R . . . .
C21 C 0.76013(10) 0.3569(3) 0.64649(18) 0.0110(6) Uani 1 1 d . . . . .
H21A H 0.736015 0.408458 0.615189 0.013 Uiso 1 1 calc R . . . .
H21B H 0.771241 0.394820 0.700755 0.013 Uiso 1 1 calc R . . . .
C11 C 0.86783(11) 0.8499(2) 0.20732(18) 0.0107(6) Uani 1 1 d . . . . .
H11 H 0.845314 0.849000 0.157875 0.013 Uiso 1 1 calc R . . . .
C15 C 0.88600(10) 0.8547(2) 0.35892(18) 0.0090(6) Uani 1 1 d . . . . .
C20 C 0.89474(11) 0.3514(3) 0.43192(18) 0.0112(6) Uani 1 1 d . . . . .
H20A H 0.877972 0.305491 0.384960 0.013 Uiso 1 1 calc R . . . .
H20B H 0.923741 0.307833 0.454560 0.013 Uiso 1 1 calc R . . . .
C27 C 0.86281(11) 0.3506(3) 0.72425(18) 0.0125(6) Uani 1 1 d . . . . .
H27 H 0.839939 0.349444 0.761796 0.015 Uiso 1 1 calc R . . . .
C4 C 0.89655(10) 0.8528(3) 0.51561(18) 0.0105(6) Uani 1 1 d . . . . .
H4A H 0.925828 0.809668 0.508598 0.013 Uiso 1 1 calc R . . . .
H4B H 0.879405 0.806715 0.553548 0.013 Uiso 1 1 calc R . . . .
C35 C 0.60602(11) 0.4994(3) 0.3940(2) 0.0142(7) Uani 1 1 d . . . . .
C38 C 0.38491(11) 0.4951(3) 0.1215(2) 0.0147(7) Uani 1 1 d . . . . .
C32 C 0.65588(12) 0.4647(3) 0.4358(2) 0.0246(8) Uani 1 1 d . . . . .
H32A H 0.659456 0.380316 0.432939 0.037 Uiso 1 1 calc GR . . . .
H32B H 0.660265 0.489384 0.494456 0.037 Uiso 1 1 calc GR . . . .
H32C H 0.679762 0.502378 0.406700 0.037 Uiso 1 1 calc GR . . . .
C47 C 0.58155(11) 0.6510(3) 0.17986(19) 0.0143(7) Uani 1 1 d . . . . .
H47 H 0.610810 0.655121 0.216353 0.017 Uiso 1 1 calc R . . . .
C25 C 0.76996(12) 0.1627(3) 0.7178(2) 0.0184(7) Uani 1 1 d . . . . .
H25A H 0.797011 0.144741 0.688486 0.028 Uiso 1 1 calc GR . . . .
H25B H 0.753532 0.090624 0.728509 0.028 Uiso 1 1 calc GR . . . .
H25C H 0.781378 0.200990 0.770990 0.028 Uiso 1 1 calc GR . . . .
C7 C 0.77414(11) 0.6646(3) 0.1648(2) 0.0154(7) Uani 1 1 d . . . . .
H7A H 0.800920 0.646388 0.208073 0.023 Uiso 1 1 calc GR . . . .
H7B H 0.785957 0.702309 0.117464 0.023 Uiso 1 1 calc GR . . . .
H7C H 0.757539 0.592779 0.145842 0.023 Uiso 1 1 calc GR . . . .
C42 C 0.54900(11) 0.5639(3) 0.19054(19) 0.0118(6) Uani 1 1 d . . . . .
C16 C 0.95108(12) 0.4384(3) 0.3473(2) 0.0183(7) Uani 1 1 d . . . . .
H16A H 0.977391 0.404163 0.385273 0.027 Uiso 1 1 calc GR . . . .
H16B H 0.962012 0.509326 0.322533 0.027 Uiso 1 1 calc GR . . . .
H16C H 0.939960 0.382872 0.302890 0.027 Uiso 1 1 calc GR . . . .
C45 C 0.52898(11) 0.7275(3) 0.0623(2) 0.0144(7) Uani 1 1 d . . . . .
H45 H 0.522203 0.783758 0.019260 0.017 Uiso 1 1 calc R . . . .
C24 C 0.69423(12) 0.2734(3) 0.7101(2) 0.0233(8) Uani 1 1 d . . . . .
H24A H 0.706124 0.314066 0.762164 0.035 Uiso 1 1 calc GR . . . .
H24B H 0.677901 0.202188 0.723073 0.035 Uiso 1 1 calc GR . . . .
H24C H 0.671971 0.323658 0.674702 0.035 Uiso 1 1 calc GR . . . .
C34 C 0.60083(12) 0.6307(3) 0.3965(2) 0.0190(7) Uani 1 1 d . . . . .
H34A H 0.626032 0.667065 0.369937 0.029 Uiso 1 1 calc GR . . . .
H34B H 0.603344 0.656481 0.454823 0.029 Uiso 1 1 calc GR . . . .
H34C H 0.569774 0.653208 0.366490 0.029 Uiso 1 1 calc GR . . . .
C17 C 0.92726(12) 0.5557(3) 0.4645(2) 0.0163(7) Uani 1 1 d . . . . .
H17A H 0.901419 0.572392 0.496914 0.024 Uiso 1 1 calc GR . . . .
H17B H 0.936819 0.627404 0.438867 0.024 Uiso 1 1 calc GR . . . .
H17C H 0.954448 0.523691 0.501562 0.024 Uiso 1 1 calc GR . . . .
C19 C 0.86948(11) 0.5203(3) 0.3365(2) 0.0163(7) Uani 1 1 d . . . . .
H19A H 0.859159 0.465086 0.291387 0.025 Uiso 1 1 calc GR . . . .
H19B H 0.880172 0.592168 0.312590 0.025 Uiso 1 1 calc GR . . . .
H19C H 0.842870 0.537355 0.367032 0.025 Uiso 1 1 calc GR . . . .
C1 C 0.95084(11) 0.9415(3) 0.63092(19) 0.0174(7) Uani 1 1 d . . . . .
H1A H 0.939020 0.886128 0.669154 0.026 Uiso 1 1 calc GR . . . .
H1B H 0.960921 1.012917 0.661324 0.026 Uiso 1 1 calc GR . . . .
H1C H 0.977925 0.907554 0.608226 0.026 Uiso 1 1 calc GR . . . .
C43 C 0.50532(10) 0.5594(3) 0.13513(19) 0.0119(6) Uani 1 1 d . . . . .
C3 C 0.92911(12) 1.0565(3) 0.49986(19) 0.0164(7) Uani 1 1 d . . . . .
H3A H 0.956740 1.024358 0.477836 0.025 Uiso 1 1 calc GR . . . .
H3B H 0.938192 1.128763 0.529984 0.025 Uiso 1 1 calc GR . . . .
H3C H 0.903783 1.072508 0.453474 0.025 Uiso 1 1 calc GR . . . .
C41 C 0.37954(12) 0.4563(3) 0.2103(2) 0.0212(8) Uani 1 1 d . . . . .
H41A H 0.348089 0.478833 0.222986 0.032 Uiso 1 1 calc GR . . . .
H41B H 0.404124 0.493422 0.250306 0.032 Uiso 1 1 calc GR . . . .
H41C H 0.382964 0.371807 0.214558 0.032 Uiso 1 1 calc GR . . . .
C01H C 0.91139(11) 0.9694(3) 0.55943(19) 0.0118(6) Uani 1 1 d . . . . .
C23 C 0.71693(12) 0.1809(3) 0.5824(2) 0.0207(8) Uani 1 1 d . . . . .
H23A H 0.695159 0.232543 0.547190 0.031 Uiso 1 1 calc GR . . . .
H23B H 0.699953 0.110399 0.594777 0.031 Uiso 1 1 calc GR . . . .
H23C H 0.743537 0.160111 0.552804 0.031 Uiso 1 1 calc GR . . . .
C39 C 0.38478(11) 0.6280(3) 0.1184(2) 0.0181(7) Uani 1 1 d . . . . .
H39A H 0.386757 0.653737 0.061147 0.027 Uiso 1 1 calc GR . . . .
H39B H 0.412138 0.657949 0.156108 0.027 Uiso 1 1 calc GR . . . .
H39C H 0.355374 0.657354 0.135910 0.027 Uiso 1 1 calc GR . . . .
C44 C 0.49642(10) 0.6410(3) 0.07131(19) 0.0136(6) Uani 1 1 d . . . . .
H44 H 0.467637 0.637171 0.033518 0.016 Uiso 1 1 calc R . . . .
C37 C 0.43059(10) 0.4449(3) 0.09509(19) 0.0122(6) Uani 1 1 d . . . . .
H37A H 0.426912 0.359615 0.090107 0.015 Uiso 1 1 calc R . . . .
H37B H 0.433758 0.475217 0.038801 0.015 Uiso 1 1 calc R . . . .
C2 C 0.86939(12) 1.0228(3) 0.5956(2) 0.0179(7) Uani 1 1 d . . . . .
H2A H 0.843456 1.038501 0.550194 0.027 Uiso 1 1 calc GR . . . .
H2B H 0.879419 1.095518 0.624264 0.027 Uiso 1 1 calc GR . . . .
H2C H 0.858393 0.968577 0.635483 0.027 Uiso 1 1 calc GR . . . .
C18 C 0.91031(11) 0.4678(3) 0.39623(18) 0.0120(6) Uani 1 1 d . . . . .
C33 C 0.56853(12) 0.4441(3) 0.4403(2) 0.0226(8) Uani 1 1 d . . . . .
H33A H 0.536952 0.471835 0.416205 0.034 Uiso 1 1 calc GR . . . .
H33B H 0.574727 0.465340 0.499565 0.034 Uiso 1 1 calc GR . . . .
H33C H 0.569837 0.359480 0.434783 0.034 Uiso 1 1 calc GR . . . .

loop_
_atom_site_aniso_label
_atom_site_aniso_U_11
_atom_site_aniso_U_22
_atom_site_aniso_U_33
_atom_site_aniso_U_23
_atom_site_aniso_U_13
_atom_site_aniso_U_12
Sb1 0.00959(10) 0.01057(11) 0.00829(10) -0.00004(8) 0.00266(7) -0.00038(8)
Sb2 0.01120(10) 0.01095(11) 0.00801(10) 0.00005(8) 0.00049(8) -0.00064(8)
Sb3 0.01195(11) 0.01251(11) 0.01658(12) 0.00288(9) -0.00167(8) -0.00209(8)
Cl2 0.0216(4) 0.0138(4) 0.0138(4) 0.0004(3) 0.0028(3) 0.0033(3)
Cl1 0.0233(4) 0.0140(4) 0.0153(4) 0.0009(3) 0.0061(3) 0.0036(3)
Cl3 0.0337(5) 0.0238(5) 0.0273(5) -0.0075(4) -0.0051(4) 0.0103(4)
N3 0.0139(13) 0.0129(13) 0.0075(13) 0.0017(10) 0.0041(10) -0.0005(11)
N1 0.0085(12) 0.0103(13) 0.0087(12) 0.0006(10) 0.0008(10) -0.0001(10)
N2 0.0079(12) 0.0133(13) 0.0086(13) 0.0002(10) 0.0007(10) 0.0006(10)
N5 0.0084(13) 0.0134(13) 0.0152(14) 0.0029(11) -0.0001(10) -0.0002(10)
N4 0.0104(13) 0.0118(13) 0.0087(12) -0.0002(10) 0.0031(10) 0.0006(10)
N6 0.0103(13) 0.0122(13) 0.0163(14) 0.0020(11) -0.0015(11) -0.0003(10)
C30 0.0146(16) 0.0091(15) 0.0132(16) 0.0007(12) 0.0064(12) -0.0013(12)
C31 0.0148(15) 0.0051(14) 0.0082(15) 0.0004(12) 0.0008(12) 0.0008(12)
C29 0.0126(15) 0.0110(15) 0.0146(16) 0.0018(13) -0.0030(12) -0.0005(12)
C14 0.0109(15) 0.0088(15) 0.0128(15) -0.0010(12) 0.0009(12) -0.0019(12)
C8 0.0146(16) 0.0187(17) 0.0172(17) -0.0001(14) 0.0031(13) -0.0044(13)
C9 0.0152(17) 0.0214(18) 0.0157(17) 0.0003(14) -0.0016(13) -0.0019(14)
C5 0.0094(14) 0.0121(15) 0.0088(15) 0.0003(12) 0.0007(12) 0.0024(12)
C28 0.0219(17) 0.0115(16) 0.0083(15) 0.0024(12) -0.0024(13) -0.0005(13)
C22 0.0123(16) 0.0140(16) 0.0145(16) -0.0022(13) 0.0038(13) -0.0014(13)
C13 0.0097(15) 0.0108(15) 0.0214(17) -0.0025(13) 0.0043(13) 0.0008(12)
C6 0.0097(15) 0.0139(16) 0.0111(16) -0.0011(13) 0.0008(12) -0.0019(12)
C26 0.0111(15) 0.0065(14) 0.0118(15) 0.0013(12) 0.0018(12) -0.0001(12)
C12 0.0173(16) 0.0116(15) 0.0112(15) -0.0036(12) 0.0065(13) -0.0022(13)
C10 0.0102(14) 0.0046(14) 0.0113(15) -0.0012(12) 0.0022(12) -0.0006(11)
C36 0.0100(15) 0.0114(16) 0.0199(17) 0.0004(13) -0.0006(13) 0.0007(12)
C40 0.0106(16) 0.0179(18) 0.038(2) 0.0027(16) -0.0030(15) -0.0001(14)
C46 0.0131(16) 0.0141(16) 0.0158(17) 0.0011(13) 0.0051(13) -0.0028(13)
C21 0.0098(15) 0.0129(15) 0.0111(15) 0.0003(12) 0.0040(12) 0.0030(12)
C11 0.0147(16) 0.0092(15) 0.0079(15) -0.0023(12) 0.0004(12) 0.0000(12)
C15 0.0121(15) 0.0059(14) 0.0094(15) 0.0005(12) 0.0032(12) -0.0009(12)
C20 0.0130(15) 0.0123(15) 0.0086(15) -0.0010(12) 0.0031(12) 0.0013(12)
C27 0.0166(16) 0.0106(15) 0.0107(15) 0.0014(12) 0.0033(13) -0.0010(13)
C4 0.0131(15) 0.0111(15) 0.0072(14) 0.0025(12) 0.0012(12) -0.0022(12)
C35 0.0136(16) 0.0122(16) 0.0159(17) 0.0007(13) -0.0015(13) -0.0003(13)
C38 0.0103(15) 0.0126(16) 0.0211(18) 0.0004(13) 0.0017(13) 0.0000(12)
C32 0.0224(19) 0.0214(19) 0.025(2) 0.0014(15) -0.0118(15) 0.0014(15)
C47 0.0115(15) 0.0169(16) 0.0152(16) -0.0010(13) 0.0037(13) 0.0007(13)
C25 0.0231(18) 0.0144(17) 0.0181(18) 0.0023(13) 0.0045(14) -0.0014(14)
C7 0.0161(16) 0.0134(16) 0.0164(17) -0.0029(13) 0.0017(13) 0.0007(13)
C42 0.0127(15) 0.0111(15) 0.0121(16) -0.0024(12) 0.0041(13) 0.0036(12)
C16 0.0213(18) 0.0187(17) 0.0162(17) -0.0005(14) 0.0076(14) -0.0043(14)
C45 0.0164(16) 0.0140(16) 0.0143(16) 0.0006(13) 0.0073(13) -0.0003(13)
C24 0.0202(18) 0.027(2) 0.026(2) -0.0028(15) 0.0121(15) -0.0027(15)
C34 0.0257(18) 0.0158(17) 0.0157(17) -0.0019(14) 0.0034(14) -0.0001(14)
C17 0.0199(17) 0.0123(16) 0.0164(17) 0.0013(13) 0.0018(14) -0.0036(13)
C19 0.0180(17) 0.0185(17) 0.0130(17) 0.0047(13) 0.0040(13) -0.0012(13)
C1 0.0188(17) 0.0203(18) 0.0121(17) -0.0004(13) -0.0018(13) -0.0042(14)
C43 0.0102(15) 0.0113(15) 0.0147(16) -0.0021(13) 0.0040(13) 0.0005(12)
C3 0.0235(18) 0.0129(16) 0.0125(17) -0.0009(13) 0.0018(14) -0.0028(13)
C41 0.0191(18) 0.0189(18) 0.027(2) 0.0033(15) 0.0093(15) 0.0020(14)
C01H 0.0126(15) 0.0116(16) 0.0111(16) -0.0020(12) 0.0017(12) -0.0027(12)
C23 0.0235(19) 0.0206(18) 0.0179(18) -0.0047(14) 0.0033(15) -0.0092(14)
C39 0.0168(17) 0.0143(17) 0.0241(18) 0.0016(14) 0.0059(14) 0.0030(13)
C44 0.0091(15) 0.0167(16) 0.0143(16) -0.0036(13) -0.0005(12) 0.0013(13)
C37 0.0115(15) 0.0115(15) 0.0125(16) -0.0013(12) -0.0018(12) -0.0002(12)
C2 0.0210(18) 0.0180(17) 0.0157(17) -0.0059(14) 0.0057(14) -0.0025(14)
C18 0.0169(16) 0.0106(15) 0.0094(15) -0.0001(12) 0.0044(13) -0.0020(12)
C33 0.0269(19) 0.0231(19) 0.0178(18) 0.0010(15) 0.0038(15) -0.0057(15)

loop_
_atom_type_symbol
_atom_type_description
_atom_type_scat_dispersion_real
_atom_type_scat_dispersion_imag
_atom_type_scat_source
C C 0.0033 0.0016 'International Tables Vol C Tables 4.2.6.8 and 6.1.1.4'
H H 0.0000 0.0000 'International Tables Vol C Tables 4.2.6.8 and 6.1.1.4'
Cl Cl 0.1484 0.1585 'International Tables Vol C Tables 4.2.6.8 and 6.1.1.4'
N N 0.0061 0.0033 'International Tables Vol C Tables 4.2.6.8 and 6.1.1.4'
Sb Sb -0.5866 1.5461 'International Tables Vol C Tables 4.2.6.8 and 6.1.1.4'

loop_
_geom_angle_atom_site_label_1
_geom_angle_atom_site_label_2
_geom_angle_atom_site_label_3
_geom_angle
_geom_angle_site_symmetry_1
_geom_angle_site_symmetry_3
_geom_angle_publ_flag
N1 Sb1 Cl1 102.27(7) . . ?
N1 Sb1 N2 81.68(10) . . ?
N2 Sb1 Cl1 92.28(7) . . ?
N3 Sb2 Cl2 92.67(7) . . ?
N3 Sb2 N4 82.04(10) . . ?
N4 Sb2 Cl2 99.82(7) . . ?
N5 Sb3 Cl3 96.74(8) . . ?
N5 Sb3 N6 81.21(10) . . ?
N6 Sb3 Cl3 100.51(8) . . ?
C26 N3 Sb2 113.20(18) . . ?
C26 N3 C21 122.8(2) . . ?
C21 N3 Sb2 122.09(19) . . ?
C15 N1 Sb1 113.54(18) . . ?
C15 N1 C4 122.1(2) . . ?
C4 N1 Sb1 124.37(18) . . ?
C5 N2 Sb1 122.09(18) . . ?
C10 N2 Sb1 113.63(18) . . ?
C10 N2 C5 122.4(2) . . ?
C36 N5 Sb3 120.90(19) . . ?
C42 N5 Sb3 113.59(19) . . ?
C42 N5 C36 122.4(2) . . ?
C31 N4 Sb2 113.19(18) . . ?
C31 N4 C20 122.0(2) . . ?
C20 N4 Sb2 124.78(19) . . ?
C43 N6 Sb3 113.61(19) . . ?
C43 N6 C37 122.3(3) . . ?
C37 N6 Sb3 122.34(19) . . ?
C31 C30 H30 119.8 . . ?
C29 C30 H30 119.8 . . ?
C29 C30 C31 120.4(3) . . ?
N4 C31 C26 115.0(3) . . ?
C30 C31 N4 125.5(3) . . ?
C30 C31 C26 119.4(3) . . ?
C30 C29 H29 119.8 . . ?
C30 C29 C28 120.3(3) . . ?
C28 C29 H29 119.8 . . ?
C13 C14 H14 120.1 . . ?
C13 C14 C15 119.9(3) . . ?
C15 C14 H14 120.1 . . ?
H8A C8 H8B 109.5 . . ?
H8A C8 H8C 109.5 . . ?
H8B C8 H8C 109.5 . . ?
C6 C8 H8A 109.5 . . ?
C6 C8 H8B 109.5 . . ?
C6 C8 H8C 109.5 . . ?
H9A C9 H9B 109.5 . . ?
H9A C9 H9C 109.5 . . ?
H9B C9 H9C 109.5 . . ?
C6 C9 H9A 109.5 . . ?
C6 C9 H9B 109.5 . . ?
C6 C9 H9C 109.5 . . ?
N2 C5 H5A 108.3 . . ?
N2 C5 H5B 108.3 . . ?
N2 C5 C6 115.9(2) . . ?
H5A C5 H5B 107.4 . . ?
C6 C5 H5A 108.3 . . ?
C6 C5 H5B 108.3 . . ?
C29 C28 H28 119.8 . . ?
C27 C28 C29 120.4(3) . . ?
C27 C28 H28 119.8 . . ?
C25 C22 C21 111.0(3) . . ?
C25 C22 C24 109.8(3) . . ?
C25 C22 C23 109.2(3) . . ?
C24 C22 C21 106.9(3) . . ?
C24 C22 C23 109.1(3) . . ?
C23 C22 C21 110.8(3) . . ?
C14 C13 H13 119.6 . . ?
C12 C13 C14 120.8(3) . . ?
C12 C13 H13 119.6 . . ?
C8 C6 C9 110.1(3) . . ?
C8 C6 C5 110.8(2) . . ?
C9 C6 C5 106.4(2) . . ?
C7 C6 C8 109.4(3) . . ?
C7 C6 C9 109.6(3) . . ?
C7 C6 C5 110.6(2) . . ?
N3 C26 C31 115.4(3) . . ?
N3 C26 C27 125.4(3) . . ?
C27 C26 C31 119.2(3) . . ?
C13 C12 H12 119.9 . . ?
C11 C12 C13 120.2(3) . . ?
C11 C12 H12 119.9 . . ?
N2 C10 C15 115.0(2) . . ?
C11 C10 N2 125.3(3) . . ?
C11 C10 C15 119.8(3) . . ?
N5 C36 H36A 108.3 . . ?
N5 C36 H36B 108.3 . . ?
N5 C36 C35 116.0(3) . . ?
H36A C36 H36B 107.4 . . ?
C35 C36 H36A 108.3 . . ?
C35 C36 H36B 108.3 . . ?
H40A C40 H40B 109.5 . . ?
H40A C40 H40C 109.5 . . ?
H40B C40 H40C 109.5 . . ?
C38 C40 H40A 109.5 . . ?
C38 C40 H40B 109.5 . . ?
C38 C40 H40C 109.5 . . ?
C47 C46 H46 119.7 . . ?
C45 C46 H46 119.7 . . ?
C45 C46 C47 120.6(3) . . ?
N3 C21 C22 116.4(2) . . ?
N3 C21 H21A 108.2 . . ?
N3 C21 H21B 108.2 . . ?
C22 C21 H21A 108.2 . . ?
C22 C21 H21B 108.2 . . ?
H21A C21 H21B 107.3 . . ?
C12 C11 C10 120.1(3) . . ?
C12 C11 H11 120.0 . . ?
C10 C11 H11 120.0 . . ?
N1 C15 C10 115.3(2) . . ?
C14 C15 N1 125.5(3) . . ?
C14 C15 C10 119.3(3) . . ?
N4 C20 H20A 108.1 . . ?
N4 C20 H20B 108.1 . . ?
N4 C20 C18 117.0(2) . . ?
H20A C20 H20B 107.3 . . ?
C18 C20 H20A 108.1 . . ?
C18 C20 H20B 108.1 . . ?
C28 C27 C26 120.2(3) . . ?
C28 C27 H27 119.9 . . ?
C26 C27 H27 119.9 . . ?
N1 C4 H4A 108.0 . . ?
N1 C4 H4B 108.0 . . ?
N1 C4 C01H 117.1(2) . . ?
H4A C4 H4B 107.3 . . ?
C01H C4 H4A 108.0 . . ?
C01H C4 H4B 108.0 . . ?
C32 C35 C36 106.8(3) . . ?
C34 C35 C36 111.1(3) . . ?
C34 C35 C32 109.5(3) . . ?
C34 C35 C33 109.0(3) . . ?
C33 C35 C36 110.5(3) . . ?
C33 C35 C32 110.0(3) . . ?
C40 C38 C41 109.7(3) . . ?
C40 C38 C39 109.2(3) . . ?
C40 C38 C37 107.2(3) . . ?
C41 C38 C39 108.8(3) . . ?
C41 C38 C37 110.6(3) . . ?
C39 C38 C37 111.4(3) . . ?
C35 C32 H32A 109.5 . . ?
C35 C32 H32B 109.5 . . ?
C35 C32 H32C 109.5 . . ?
H32A C32 H32B 109.5 . . ?
H32A C32 H32C 109.5 . . ?
H32B C32 H32C 109.5 . . ?
C46 C47 H47 119.9 . . ?
C42 C47 C46 120.3(3) . . ?
C42 C47 H47 119.9 . . ?
C22 C25 H25A 109.5 . . ?
C22 C25 H25B 109.5 . . ?
C22 C25 H25C 109.5 . . ?
H25A C25 H25B 109.5 . . ?
H25A C25 H25C 109.5 . . ?
H25B C25 H25C 109.5 . . ?
C6 C7 H7A 109.5 . . ?
C6 C7 H7B 109.5 . . ?
C6 C7 H7C 109.5 . . ?
H7A C7 H7B 109.5 . . ?
H7A C7 H7C 109.5 . . ?
H7B C7 H7C 109.5 . . ?
N5 C42 C43 115.3(3) . . ?
C47 C42 N5 125.8(3) . . ?
C47 C42 C43 118.9(3) . . ?
H16A C16 H16B 109.5 . . ?
H16A C16 H16C 109.5 . . ?
H16B C16 H16C 109.5 . . ?
C18 C16 H16A 109.5 . . ?
C18 C16 H16B 109.5 . . ?
C18 C16 H16C 109.5 . . ?
C46 C45 H45 120.0 . . ?
C46 C45 C44 120.0(3) . . ?
C44 C45 H45 120.0 . . ?
C22 C24 H24A 109.5 . . ?
C22 C24 H24B 109.5 . . ?
C22 C24 H24C 109.5 . . ?
H24A C24 H24B 109.5 . . ?
H24A C24 H24C 109.5 . . ?
H24B C24 H24C 109.5 . . ?
C35 C34 H34A 109.5 . . ?
C35 C34 H34B 109.5 . . ?
C35 C34 H34C 109.5 . . ?
H34A C34 H34B 109.5 . . ?
H34A C34 H34C 109.5 . . ?
H34B C34 H34C 109.5 . . ?
H17A C17 H17B 109.5 . . ?
H17A C17 H17C 109.5 . . ?
H17B C17 H17C 109.5 . . ?
C18 C17 H17A 109.5 . . ?
C18 C17 H17B 109.5 . . ?
C18 C17 H17C 109.5 . . ?
H19A C19 H19B 109.5 . . ?
H19A C19 H19C 109.5 . . ?
H19B C19 H19C 109.5 . . ?
C18 C19 H19A 109.5 . . ?
C18 C19 H19B 109.5 . . ?
C18 C19 H19C 109.5 . . ?
H1A C1 H1B 109.5 . . ?
H1A C1 H1C 109.5 . . ?
H1B C1 H1C 109.5 . . ?
C01H C1 H1A 109.5 . . ?
C01H C1 H1B 109.5 . . ?
C01H C1 H1C 109.5 . . ?
N6 C43 C42 115.0(3) . . ?
C44 C43 N6 125.5(3) . . ?
C44 C43 C42 119.4(3) . . ?
H3A C3 H3B 109.5 . . ?
H3A C3 H3C 109.5 . . ?
H3B C3 H3C 109.5 . . ?
C01H C3 H3A 109.5 . . ?
C01H C3 H3B 109.5 . . ?
C01H C3 H3C 109.5 . . ?
C38 C41 H41A 109.5 . . ?
C38 C41 H41B 109.5 . . ?
C38 C41 H41C 109.5 . . ?
H41A C41 H41B 109.5 . . ?
H41A C41 H41C 109.5 . . ?
H41B C41 H41C 109.5 . . ?
C1 C01H C4 106.6(2) . . ?
C1 C01H C2 109.0(3) . . ?
C3 C01H C4 112.1(2) . . ?
C3 C01H C1 110.1(3) . . ?
C3 C01H C2 108.8(3) . . ?
C2 C01H C4 110.2(2) . . ?
C22 C23 H23A 109.5 . . ?
C22 C23 H23B 109.5 . . ?
C22 C23 H23C 109.5 . . ?
H23A C23 H23B 109.5 . . ?
H23A C23 H23C 109.5 . . ?
H23B C23 H23C 109.5 . . ?
C38 C39 H39A 109.5 . . ?
C38 C39 H39B 109.5 . . ?
C38 C39 H39C 109.5 . . ?
H39A C39 H39B 109.5 . . ?
H39A C39 H39C 109.5 . . ?
H39B C39 H39C 109.5 . . ?
C45 C44 C43 120.8(3) . . ?
C45 C44 H44 119.6 . . ?
C43 C44 H44 119.6 . . ?
N6 C37 C38 116.3(3) . . ?
N6 C37 H37A 108.2 . . ?
N6 C37 H37B 108.2 . . ?
C38 C37 H37A 108.2 . . ?
C38 C37 H37B 108.2 . . ?
H37A C37 H37B 107.4 . . ?
C01H C2 H2A 109.5 . . ?
C01H C2 H2B 109.5 . . ?
C01H C2 H2C 109.5 . . ?
H2A C2 H2B 109.5 . . ?
H2A C2 H2C 109.5 . . ?
H2B C2 H2C 109.5 . . ?
C16 C18 C20 106.1(2) . . ?
C17 C18 C20 112.6(2) . . ?
C17 C18 C16 109.6(3) . . ?
C17 C18 C19 109.2(3) . . ?
C19 C18 C20 110.3(2) . . ?
C19 C18 C16 109.0(3) . . ?
C35 C33 H33A 109.5 . . ?
C35 C33 H33B 109.5 . . ?
C35 C33 H33C 109.5 . . ?
H33A C33 H33B 109.5 . . ?
H33A C33 H33C 109.5 . . ?
H33B C33 H33C 109.5 . . ?

loop_
_geom_bond_atom_site_label_1
_geom_bond_atom_site_label_2
_geom_bond_distance
_geom_bond_site_symmetry_2
_geom_bond_publ_flag
Sb1 Cl1 2.5651(8) . ?
Sb1 N1 1.988(2) . ?
Sb1 N2 1.992(2) . ?
Sb2 Cl2 2.5608(8) . ?
Sb2 N3 1.990(2) . ?
Sb2 N4 1.990(2) . ?
Sb3 Cl3 2.4666(9) . ?
Sb3 N5 2.007(2) . ?
Sb3 N6 2.009(3) . ?
N3 C26 1.397(4) . ?
N3 C21 1.473(4) . ?
N1 C15 1.401(4) . ?
N1 C4 1.462(4) . ?
N2 C5 1.471(4) . ?
N2 C10 1.398(4) . ?
N5 C36 1.466(4) . ?
N5 C42 1.399(4) . ?
N4 C31 1.404(4) . ?
N4 C20 1.461(4) . ?
N6 C43 1.399(4) . ?
N6 C37 1.463(4) . ?
C30 H30 0.9500 . ?
C30 C31 1.387(4) . ?
C30 C29 1.385(4) . ?
C31 C26 1.420(4) . ?
C29 H29 0.9500 . ?
C29 C28 1.386(4) . ?
C14 H14 0.9500 . ?
C14 C13 1.386(4) . ?
C14 C15 1.396(4) . ?
C8 H8A 0.9800 . ?
C8 H8B 0.9800 . ?
C8 H8C 0.9800 . ?
C8 C6 1.525(4) . ?
C9 H9A 0.9800 . ?
C9 H9B 0.9800 . ?
C9 H9C 0.9800 . ?
C9 C6 1.529(4) . ?
C5 H5A 0.9900 . ?
C5 H5B 0.9900 . ?
C5 C6 1.544(4) . ?
C28 H28 0.9500 . ?
C28 C27 1.381(4) . ?
C22 C21 1.532(4) . ?
C22 C25 1.519(4) . ?
C22 C24 1.526(4) . ?
C22 C23 1.526(4) . ?
C13 H13 0.9500 . ?
C13 C12 1.385(4) . ?
C6 C7 1.518(4) . ?
C26 C27 1.399(4) . ?
C12 H12 0.9500 . ?
C12 C11 1.384(4) . ?
C10 C11 1.395(4) . ?
C10 C15 1.415(4) . ?
C36 H36A 0.9900 . ?
C36 H36B 0.9900 . ?
C36 C35 1.539(4) . ?
C40 H40A 0.9800 . ?
C40 H40B 0.9800 . ?
C40 H40C 0.9800 . ?
C40 C38 1.525(4) . ?
C46 H46 0.9500 . ?
C46 C47 1.393(4) . ?
C46 C45 1.381(4) . ?
C21 H21A 0.9900 . ?
C21 H21B 0.9900 . ?
C11 H11 0.9500 . ?
C20 H20A 0.9900 . ?
C20 H20B 0.9900 . ?
C20 C18 1.549(4) . ?
C27 H27 0.9500 . ?
C4 H4A 0.9900 . ?
C4 H4B 0.9900 . ?
C4 C01H 1.549(4) . ?
C35 C32 1.534(4) . ?
C35 C34 1.522(4) . ?
C35 C33 1.526(4) . ?
C38 C41 1.530(5) . ?
C38 C39 1.533(4) . ?
C38 C37 1.537(4) . ?
C32 H32A 0.9800 . ?
C32 H32B 0.9800 . ?
C32 H32C 0.9800 . ?
C47 H47 0.9500 . ?
C47 C42 1.393(4) . ?
C25 H25A 0.9800 . ?
C25 H25B 0.9800 . ?
C25 H25C 0.9800 . ?
C7 H7A 0.9800 . ?
C7 H7B 0.9800 . ?
C7 H7C 0.9800 . ?
C42 C43 1.425(4) . ?
C16 H16A 0.9800 . ?
C16 H16B 0.9800 . ?
C16 H16C 0.9800 . ?
C16 C18 1.530(4) . ?
C45 H45 0.9500 . ?
C45 C44 1.382(4) . ?
C24 H24A 0.9800 . ?
C24 H24B 0.9800 . ?
C24 H24C 0.9800 . ?
C34 H34A 0.9800 . ?
C34 H34B 0.9800 . ?
C34 H34C 0.9800 . ?
C17 H17A 0.9800 . ?
C17 H17B 0.9800 . ?
C17 H17C 0.9800 . ?
C17 C18 1.524(4) . ?
C19 H19A 0.9800 . ?
C19 H19B 0.9800 . ?
C19 H19C 0.9800 . ?
C19 C18 1.525(4) . ?
C1 H1A 0.9800 . ?
C1 H1B 0.9800 . ?
C1 H1C 0.9800 . ?
C1 C01H 1.526(4) . ?
C43 C44 1.392(4) . ?
C3 H3A 0.9800 . ?
C3 H3B 0.9800 . ?
C3 H3C 0.9800 . ?
C3 C01H 1.525(4) . ?
C41 H41A 0.9800 . ?
C41 H41B 0.9800 . ?
C41 H41C 0.9800 . ?
C01H C2 1.531(4) . ?
C23 H23A 0.9800 . ?
C23 H23B 0.9800 . ?
C23 H23C 0.9800 . ?
C39 H39A 0.9800 . ?
C39 H39B 0.9800 . ?
C39 H39C 0.9800 . ?
C44 H44 0.9500 . ?
C37 H37A 0.9900 . ?
C37 H37B 0.9900 . ?
C2 H2A 0.9800 . ?
C2 H2B 0.9800 . ?
C2 H2C 0.9800 . ?
C33 H33A 0.9800 . ?
C33 H33B 0.9800 . ?
C33 H33C 0.9800 . ?
